data_2228423
loop_
_publ_author_name
'Fun, Hoong-Kun'
'Goh, Jia Hao'
'Gowda, Janardhana'
'Khader, A. M.'
'Kalluraya, B.'

_publ_section_title
;
 <i>N</i>-(4-Cyanophenyl)-2,6-difluorobenzamide
;
_journal_coeditor_code IS2630
_journal_issue 12
_journal_name_full 'Acta Crystallographica Section E'
_journal_page_first o3192
_journal_paper_doi 10.1107/S1600536810046507
_journal_volume 66
_journal_year 2010
_chemical_formula_iupac 'C14 H8 F2 N2 O'
_chemical_formula_moiety 'C14 H8 F2 N2 O'
_chemical_formula_sum 'C14 H8 F2 N2 O'
_chemical_formula_weight 258.22
_chemical_name_systematic
;
<i>N</i>-(4-Cyanophenyl)-2,6-difluorobenzamide
;
_space_group_IT_number 14
_symmetry_cell_setting monoclinic
_symmetry_space_group_name_Hall '-P 2ybc'
_symmetry_space_group_name_H-M 'P 1 21/c 1'
_atom_sites_solution_hydrogens geom
_atom_sites_solution_primary direct
_atom_sites_solution_secondary difmap
_audit_creation_method SHELXL-97
_cell_angle_alpha 90.00
_cell_angle_beta 100.202(3)
_cell_angle_gamma 90.00
_cell_formula_units_Z 4
_cell_length_a 9.3377(11)
_cell_length_b 5.0793(6)
_cell_length_c 24.500(3)
_cell_measurement_reflns_used 5020
_cell_measurement_temperature 100.00(10)
_cell_measurement_theta_max 31.26
_cell_measurement_theta_min 2.22
_cell_volume 1143.6(2)
_computing_cell_refinement 'SAINT (Bruker, 2009)'
_computing_data_collection 'APEX2 (Bruker, 2009)'
_computing_data_reduction 'SAINT (Bruker, 2009)'
_computing_molecular_graphics 'SHELXTL (Sheldrick, 2008)'
_computing_publication_material
;
SHELXTL (Sheldrick, 2008) and PLATON (Spek, 2009)
;
_computing_structure_refinement 'SHELXTL (Sheldrick, 2008)'
_computing_structure_solution 'SHELXTL (Sheldrick, 2008)'
_diffrn_ambient_temperature 100.00(10)
_diffrn_measured_fraction_theta_full 0.993
_diffrn_measured_fraction_theta_max 0.993
_diffrn_measurement_device_type
;
Bruker APEXII DUO CCD area-detector
;
_diffrn_measurement_method '\f and \w'
_diffrn_radiation_monochromator graphite
_diffrn_radiation_source 'fine-focus sealed tube'
_diffrn_radiation_type MoK\a
_diffrn_radiation_wavelength 0.71073
_diffrn_reflns_av_R_equivalents 0.0536
_diffrn_reflns_av_sigmaI/netI 0.0356
_diffrn_reflns_limit_h_max 14
_diffrn_reflns_limit_h_min -14
_diffrn_reflns_limit_k_max 7
_diffrn_reflns_limit_k_min -7
_diffrn_reflns_limit_l_max 37
_diffrn_reflns_limit_l_min -36
_diffrn_reflns_number 27219
_diffrn_reflns_theta_full 32.58
_diffrn_reflns_theta_max 32.58
_diffrn_reflns_theta_min 2.22
_diffrn_standards_number 0
_exptl_absorpt_coefficient_mu 0.119
_exptl_absorpt_correction_T_max 0.9841
_exptl_absorpt_correction_T_min 0.9681
_exptl_absorpt_correction_type multi-scan
_exptl_absorpt_process_details '(<i>SADABS</i>; Bruker, 2009)'
_exptl_crystal_colour yellow
_exptl_crystal_density_diffrn 1.500
_exptl_crystal_density_method 'not measured'
_exptl_crystal_description block
_exptl_crystal_F_000 528
_exptl_crystal_size_max 0.274
_exptl_crystal_size_mid 0.139
_exptl_crystal_size_min 0.135
_refine_diff_density_max 0.388
_refine_diff_density_min -0.232
_refine_ls_extinction_method none
_refine_ls_goodness_of_fit_ref 1.030
_refine_ls_hydrogen_treatment refall
_refine_ls_matrix_type full
_refine_ls_number_parameters 204
_refine_ls_number_reflns 4135
_refine_ls_number_restraints 0
_refine_ls_restrained_S_all 1.030
_refine_ls_R_factor_all 0.0596
_refine_ls_R_factor_gt 0.0426
_refine_ls_shift/su_max 0.000
_refine_ls_shift/su_mean 0.000
_refine_ls_structure_factor_coef Fsqd
_refine_ls_weighting_details 'calc w=1/[\s^2^(Fo^2^)+(0.0568P)^2^+0.2429P] where P=(Fo^2^+2Fc^2^)/3'
_refine_ls_weighting_scheme calc
_refine_ls_wR_factor_gt 0.1077
_refine_ls_wR_factor_ref 0.1176
_reflns_number_gt 3176
_reflns_number_total 4135
_reflns_threshold_expression I>2\s(I)
_cod_data_source_file is2630.cif
_cod_data_source_block I
_cod_original_sg_symbol_H-M 'P 21/c'
_cod_database_code 2228423
_cod_database_fobs_code 2228423

loop_
_symmetry_equiv_pos_as_xyz
'x, y, z'
'-x, y+1/2, -z+1/2'
'-x, -y, -z'
'x, -y-1/2, z-1/2'

loop_
_atom_site_type_symbol
_atom_site_label
_atom_site_fract_x
_atom_site_fract_y
_atom_site_fract_z
_atom_site_U_iso_or_equiv
_atom_site_adp_type
_atom_site_calc_flag
_atom_site_refinement_flags
_atom_site_occupancy
_atom_site_disorder_assembly
_atom_site_disorder_group
F F1 0.81277(8) 0.06726(14) 0.14252(3) 0.03127(18) Uani d . 1 . .
F F2 1.02229(7) 0.75952(13) 0.05423(3) 0.02670(16) Uani d . 1 . .
O O1 0.76102(9) 0.12482(15) 0.03141(3) 0.02539(18) Uani d . 1 . .
N N1 0.75319(9) 0.56187(17) 0.01066(3) 0.01774(17) Uani d . 1 . .
N N2 0.33842(13) 0.5436(2) -0.24586(5) 0.0384(3) Uani d . 1 . .
C C1 0.91364(12) 0.2568(2) 0.14216(4) 0.0207(2) Uani d . 1 . .
C C2 1.01589(13) 0.2889(2) 0.18972(5) 0.0252(2) Uani d . 1 . .
C C3 1.11850(12) 0.4873(2) 0.19138(5) 0.0246(2) Uani d . 1 . .
C C4 1.11804(11) 0.6494(2) 0.14589(5) 0.0228(2) Uani d . 1 . .
C C5 1.01538(11) 0.6060(2) 0.09898(4) 0.01910(19) Uani d . 1 . .
C C6 0.90844(10) 0.41080(19) 0.09449(4) 0.01688(18) Uani d . 1 . .
C C7 0.80070(11) 0.35107(19) 0.04285(4) 0.01768(19) Uani d . 1 . .
C C8 0.66236(11) 0.55108(19) -0.04175(4) 0.01768(19) Uani d . 1 . .
C C9 0.67895(12) 0.7489(2) -0.07969(4) 0.0207(2) Uani d . 1 . .
C C10 0.59456(12) 0.7492(2) -0.13217(5) 0.0224(2) Uani d . 1 . .
C C11 0.49135(11) 0.5511(2) -0.14682(4) 0.0220(2) Uani d . 1 . .
C C12 0.47172(12) 0.3569(2) -0.10873(5) 0.0231(2) Uani d . 1 . .
C C13 0.55706(11) 0.3555(2) -0.05623(4) 0.0209(2) Uani d . 1 . .
C C14 0.40564(13) 0.5474(2) -0.20187(5) 0.0275(2) Uani d . 1 . .
H H1N1 0.7848(16) 0.716(3) 0.0216(6) 0.031(4) Uiso d . 1 . .
H H2 1.0120(16) 0.173(3) 0.2194(6) 0.031(4) Uiso d . 1 . .
H H3 1.1931(16) 0.507(3) 0.2249(6) 0.031(4) Uiso d . 1 . .
H H4 1.1877(17) 0.787(3) 0.1456(6) 0.028(4) Uiso d . 1 . .
H H9 0.7526(15) 0.877(3) -0.0683(6) 0.022(3) Uiso d . 1 . .
H H10 0.6115(15) 0.879(3) -0.1573(6) 0.026(4) Uiso d . 1 . .
H H12 0.3999(17) 0.227(3) -0.1180(6) 0.031(4) Uiso d . 1 . .
H H13 0.5408(15) 0.221(3) -0.0309(6) 0.026(4) Uiso d . 1 . .

loop_
_atom_site_aniso_label
_atom_site_aniso_U_11
_atom_site_aniso_U_22
_atom_site_aniso_U_33
_atom_site_aniso_U_12
_atom_site_aniso_U_13
_atom_site_aniso_U_23
F1 0.0336(4) 0.0283(4) 0.0293(4) -0.0134(3) -0.0015(3) 0.0072(3)
F2 0.0242(3) 0.0266(3) 0.0274(3) -0.0063(3) -0.0006(3) 0.0092(3)
O1 0.0327(4) 0.0133(3) 0.0260(4) -0.0007(3) -0.0061(3) -0.0027(3)
N1 0.0212(4) 0.0123(4) 0.0175(4) -0.0004(3) -0.0026(3) -0.0018(3)
N2 0.0415(6) 0.0392(6) 0.0283(5) 0.0086(5) -0.0108(5) -0.0071(5)
C1 0.0227(5) 0.0172(5) 0.0215(5) -0.0029(4) 0.0021(4) 0.0004(3)
C2 0.0283(5) 0.0265(5) 0.0195(5) -0.0012(4) 0.0011(4) 0.0017(4)
C3 0.0235(5) 0.0285(6) 0.0198(5) -0.0004(4) -0.0018(4) -0.0042(4)
C4 0.0190(5) 0.0222(5) 0.0257(5) -0.0025(4) -0.0003(4) -0.0029(4)
C5 0.0187(4) 0.0174(4) 0.0206(4) 0.0002(3) 0.0020(3) 0.0004(3)
C6 0.0173(4) 0.0145(4) 0.0179(4) 0.0004(3) 0.0007(3) -0.0023(3)
C7 0.0188(4) 0.0144(4) 0.0187(4) 0.0009(3) 0.0002(3) -0.0014(3)
C8 0.0186(4) 0.0156(4) 0.0176(4) 0.0020(3) -0.0003(3) -0.0030(3)
C9 0.0240(5) 0.0170(4) 0.0194(5) -0.0008(4) -0.0007(4) -0.0015(3)
C10 0.0264(5) 0.0202(5) 0.0189(5) 0.0021(4) -0.0002(4) -0.0006(4)
C11 0.0214(5) 0.0226(5) 0.0195(5) 0.0049(4) -0.0037(4) -0.0055(4)
C12 0.0196(5) 0.0206(5) 0.0266(5) -0.0003(4) -0.0030(4) -0.0051(4)
C13 0.0206(5) 0.0181(5) 0.0224(5) -0.0004(4) -0.0008(4) -0.0012(4)
C14 0.0279(5) 0.0259(5) 0.0254(5) 0.0056(4) -0.0043(4) -0.0057(4)

loop_
_atom_type_symbol
_atom_type_description
_atom_type_scat_dispersion_real
_atom_type_scat_dispersion_imag
_atom_type_scat_source
C C 0.0033 0.0016 'International Tables Vol C Tables 4.2.6.8 and 6.1.1.4'
H H 0.0000 0.0000 'International Tables Vol C Tables 4.2.6.8 and 6.1.1.4'
N N 0.0061 0.0033 'International Tables Vol C Tables 4.2.6.8 and 6.1.1.4'
O O 0.0106 0.0060 'International Tables Vol C Tables 4.2.6.8 and 6.1.1.4'
F F 0.0171 0.0103 'International Tables Vol C Tables 4.2.6.8 and 6.1.1.4'

loop_
_geom_angle_atom_site_label_1
_geom_angle_atom_site_label_2
_geom_angle_atom_site_label_3
_geom_angle_site_symmetry_1
_geom_angle_site_symmetry_3
_geom_angle
_geom_angle_publ_flag
C7 N1 C8 . . 125.52(8) ?
C7 N1 H1N1 . . 118.5(10) ?
C8 N1 H1N1 . . 115.9(10) ?
F1 C1 C2 . . 117.31(9) ?
F1 C1 C6 . . 118.94(9) ?
C2 C1 C6 . . 123.75(10) ?
C1 C2 C3 . . 118.83(10) ?
C1 C2 H2 . . 117.6(9) ?
C3 C2 H2 . . 123.6(9) ?
C4 C3 C2 . . 120.33(10) ?
C4 C3 H3 . . 120.8(9) ?
C2 C3 H3 . . 118.8(9) ?
C5 C4 C3 . . 118.60(10) ?
C5 C4 H4 . . 119.0(9) ?
C3 C4 H4 . . 122.3(9) ?
F2 C5 C4 . . 117.17(9) ?
F2 C5 C6 . . 118.68(9) ?
C4 C5 C6 . . 124.13(10) ?
C5 C6 C1 . . 114.34(9) ?
C5 C6 C7 . . 124.92(9) ?
C1 C6 C7 . . 120.62(9) ?
O1 C7 N1 . . 123.57(9) ?
O1 C7 C6 . . 120.86(9) ?
N1 C7 C6 . . 115.57(8) ?
C9 C8 C13 . . 119.89(9) ?
C9 C8 N1 . . 117.32(9) ?
C13 C8 N1 . . 122.78(9) ?
C10 C9 C8 . . 120.48(10) ?
C10 C9 H9 . . 122.3(8) ?
C8 C9 H9 . . 117.2(8) ?
C9 C10 C11 . . 119.47(10) ?
C9 C10 H10 . . 118.6(9) ?
C11 C10 H10 . . 121.9(9) ?
C12 C11 C10 . . 120.36(9) ?
C12 C11 C14 . . 120.06(10) ?
C10 C11 C14 . . 119.58(10) ?
C13 C12 C11 . . 120.18(10) ?
C13 C12 H12 . . 119.3(9) ?
C11 C12 H12 . . 120.5(9) ?
C12 C13 C8 . . 119.60(10) ?
C12 C13 H13 . . 118.5(9) ?
C8 C13 H13 . . 121.9(9) ?
N2 C14 C11 . . 179.41(13) ?

loop_
_geom_bond_atom_site_label_1
_geom_bond_atom_site_label_2
_geom_bond_site_symmetry_2
_geom_bond_distance
_geom_bond_publ_flag
F1 C1 . 1.3480(12) ?
F2 C5 . 1.3563(12) ?
O1 C7 . 1.2246(12) ?
N1 C7 . 1.3569(13) ?
N1 C8 . 1.4091(12) ?
N1 H1N1 . 0.860(16) ?
N2 C14 . 1.1474(15) ?
C1 C2 . 1.3791(15) ?
C1 C6 . 1.3992(14) ?
C2 C3 . 1.3861(16) ?
C2 H2 . 0.943(15) ?
C3 C4 . 1.3849(16) ?
C3 H3 . 0.984(15) ?
C4 C5 . 1.3777(14) ?
C4 H4 . 0.956(15) ?
C5 C6 . 1.3975(14) ?
C6 C7 . 1.5014(13) ?
C8 C9 . 1.3961(14) ?
C8 C13 . 1.3985(14) ?
C9 C10 . 1.3839(15) ?
C9 H9 . 0.953(14) ?
C10 C11 . 1.3955(15) ?
C10 H10 . 0.933(15) ?
C11 C12 . 1.3922(16) ?
C11 C14 . 1.4414(15) ?
C12 C13 . 1.3880(15) ?
C12 H12 . 0.939(15) ?
C13 H13 . 0.952(15) ?

loop_
_geom_hbond_atom_site_label_D
_geom_hbond_atom_site_label_H
_geom_hbond_atom_site_label_A
_geom_hbond_site_symmetry_A
_geom_hbond_distance_DH
_geom_hbond_distance_HA
_geom_hbond_distance_DA
_geom_hbond_angle_DHA
_geom_hbond_publ_flag
N1 H1N1 O1 1_565 0.863(15) 2.107(15) 2.9029(12) 153.3(14) yes
C12 H12 F1 3_655 0.940(16) 2.473(16) 3.4066(14) 172.4(13) yes

loop_
_geom_torsion_atom_site_label_1
_geom_torsion_atom_site_label_2
_geom_torsion_atom_site_label_3
_geom_torsion_atom_site_label_4
_geom_torsion_site_symmetry_1
_geom_torsion_site_symmetry_2
_geom_torsion_site_symmetry_3
_geom_torsion_site_symmetry_4
_geom_torsion
_geom_torsion_publ_flag
F1 C1 C2 C3 . . . . -178.04(10) ?
C6 C1 C2 C3 . . . . 1.20(18) ?
C1 C2 C3 C4 . . . . -0.17(18) ?
C2 C3 C4 C5 . . . . -1.07(17) ?
C3 C4 C5 F2 . . . . -176.83(10) ?
C3 C4 C5 C6 . . . . 1.43(17) ?
F2 C5 C6 C1 . . . . 177.77(9) ?
C4 C5 C6 C1 . . . . -0.47(15) ?
F2 C5 C6 C7 . . . . 1.63(15) ?
C4 C5 C6 C7 . . . . -176.61(10) ?
F1 C1 C6 C5 . . . . 178.35(9) ?
C2 C1 C6 C5 . . . . -0.88(16) ?
F1 C1 C6 C7 . . . . -5.33(15) ?
C2 C1 C6 C7 . . . . 175.44(10) ?
C8 N1 C7 O1 . . . . -5.34(17) ?
C8 N1 C7 C6 . . . . 174.18(9) ?
C5 C6 C7 O1 . . . . 144.50(11) ?
C1 C6 C7 O1 . . . . -31.41(15) ?
C5 C6 C7 N1 . . . . -35.04(14) ?
C1 C6 C7 N1 . . . . 149.05(10) ?
C7 N1 C8 C9 . . . . -149.79(11) ?
C7 N1 C8 C13 . . . . 31.27(16) ?
C13 C8 C9 C10 . . . . -1.75(16) ?
N1 C8 C9 C10 . . . . 179.28(10) ?
C8 C9 C10 C11 . . . . 0.62(16) ?
C9 C10 C11 C12 . . . . 0.98(16) ?
C9 C10 C11 C14 . . . . -178.58(10) ?
C10 C11 C12 C13 . . . . -1.44(16) ?
C14 C11 C12 C13 . . . . 178.11(10) ?
C11 C12 C13 C8 . . . . 0.31(16) ?
C9 C8 C13 C12 . . . . 1.28(16) ?
N1 C8 C13 C12 . . . . -179.81(10) ?
C7 O1 N1 H1N1 . . . . -1.4(18) ?

loop_
_cod_related_entry_id
_cod_related_entry_database
_cod_related_entry_code
1 ChemSpider 12286910
